data_1502881
loop_
_publ_author_name
'Purushothaman, Balaji'
'Parkin, Sean R.'
'Anthony, John E.'

_publ_section_title
;
 Synthesis and stability of soluble hexacenes.
;
_journal_issue 9
_journal_name_full 'Organic letters'
_journal_page_first 2060
_journal_page_last 2063
_journal_paper_doi 10.1021/ol100178s
_journal_volume 12
_journal_year 2010
_chemical_formula_moiety 'C54 H68 Si2'
_chemical_formula_sum 'C54 H68 Si2'
_chemical_formula_weight 773.26
_chemical_name_systematic
; 
 ? 
;
_space_group_IT_number 14
_symmetry_cell_setting monoclinic
_symmetry_space_group_name_Hall '-P 2ybc'
_symmetry_space_group_name_H-M 'P 1 21/c 1'
_atom_sites_solution_hydrogens geom
_atom_sites_solution_primary direct
_atom_sites_solution_secondary difmap
_audit_creation_method SHELXL-97
_cell_angle_alpha 90.00
_cell_angle_beta 108.2352(8)
_cell_angle_gamma 90.00
_cell_formula_units_Z 4
_cell_length_a 13.0676(2)
_cell_length_b 18.3378(3)
_cell_length_c 20.1377(4)
_cell_measurement_reflns_used 8606
_cell_measurement_temperature 90.0(2)
_cell_measurement_theta_max 25.35
_cell_measurement_theta_min 1.00
_cell_volume 4583.28(14)
_computing_cell_refinement 'SCALEPACK (Otwinowski & Minor, 1997)'
_computing_data_collection 'COLLECT (Nonius, 1998)'
_computing_data_reduction 'DENZO-SMN (Otwinowski & Minor, 1997)'
_computing_molecular_graphics 'XP in SHELXTL (Sheldrick, 1994)'
_computing_publication_material
; 
SHELX97-2 (Sheldrick, 1997) and local procedures 
;
_computing_structure_refinement 'SHELXL-97 (Sheldrick, 1997)'
_computing_structure_solution 'SHELXS-97 (Sheldrick, 1997)'
_diffrn_ambient_temperature 90.0(2)
_diffrn_detector_area_resol_mean 18
_diffrn_measured_fraction_theta_full 0.991
_diffrn_measured_fraction_theta_max 0.991
_diffrn_measurement_device_type 'Nonius KappaCCD diffractometer'
_diffrn_measurement_method '\w scans at fixed \c = 55\%'
_diffrn_radiation_monochromator graphite
_diffrn_radiation_source 'fine-focus sealed tube'
_diffrn_radiation_type MoK\a
_diffrn_radiation_wavelength 0.71073
_diffrn_reflns_av_R_equivalents 0.0545
_diffrn_reflns_av_sigmaI/netI 0.0729
_diffrn_reflns_limit_h_max 15
_diffrn_reflns_limit_h_min -15
_diffrn_reflns_limit_k_max 21
_diffrn_reflns_limit_k_min -21
_diffrn_reflns_limit_l_max 24
_diffrn_reflns_limit_l_min -24
_diffrn_reflns_number 16340
_diffrn_reflns_theta_full 25.34
_diffrn_reflns_theta_max 25.34
_diffrn_reflns_theta_min 1.54
_diffrn_standards_number 0
_exptl_absorpt_coefficient_mu 0.112
_exptl_absorpt_correction_T_max 0.9834
_exptl_absorpt_correction_T_min 0.9672
_exptl_absorpt_correction_type multi-scan
_exptl_absorpt_process_details 'Scalepack (Otwinowski & Minor, 1997)'
_exptl_crystal_colour 'dark green'
_exptl_crystal_density_diffrn 1.121
_exptl_crystal_density_method 'not measured'
_exptl_crystal_description block
_exptl_crystal_F_000 1680
_exptl_crystal_size_max 0.30
_exptl_crystal_size_mid 0.20
_exptl_crystal_size_min 0.15
_refine_diff_density_max 1.017
_refine_diff_density_min -0.578
_refine_diff_density_rms 0.064
_refine_ls_extinction_method none
_refine_ls_goodness_of_fit_ref 1.049
_refine_ls_hydrogen_treatment constr
_refine_ls_matrix_type full
_refine_ls_number_parameters 610
_refine_ls_number_reflns 8312
_refine_ls_number_restraints 231
_refine_ls_restrained_S_all 1.461
_refine_ls_R_factor_all 0.1449
_refine_ls_R_factor_gt 0.0794
_refine_ls_shift/su_max 0.007
_refine_ls_shift/su_mean 0.001
_refine_ls_structure_factor_coef Fsqd
_refine_ls_weighting_details 'calc w=1/[\s^2^(Fo^2^)+(0.1227P)^2^+2.6853P] where P=(Fo^2^+2Fc^2^)/3'
_refine_ls_weighting_scheme calc
_refine_ls_wR_factor_gt 0.1992
_refine_ls_wR_factor_ref 0.2386
_reflns_number_gt 4675
_reflns_number_total 8312
_reflns_threshold_expression >2\s(I)
_cod_data_source_file ol100178s_si_005.cif
_cod_data_source_block k07340
_cod_original_cell_volume 4583.27(14)
_cod_original_sg_symbol_H-M 'P 21/c'
_cod_database_code 1502881

loop_
_symmetry_equiv_pos_as_xyz
'x, y, z'
'-x, y+1/2, -z+1/2'
'-x, -y, -z'
'x, -y-1/2, z-1/2'

loop_
_atom_site_label
_atom_site_type_symbol
_atom_site_fract_x
_atom_site_fract_y
_atom_site_fract_z
_atom_site_U_iso_or_equiv
_atom_site_adp_type
_atom_site_occupancy
_atom_site_symmetry_multiplicity
_atom_site_calc_flag
_atom_site_refinement_flags
_atom_site_disorder_assembly
_atom_site_disorder_group
Si1 Si 0.8719(2) 0.80582(15) 0.57189(15) 0.0312(5) Uiso 0.533(3) 1 d PD A 1
Si1' Si 0.8963(2) 0.78499(17) 0.59810(18) 0.0312(5) Uiso 0.467(3) 1 d PD A 2
Si2 Si 0.55289(12) 0.33187(9) 0.16654(9) 0.0532(5) Uani 1 1 d . . .
C1 C 0.7528(4) 0.6298(2) 0.4160(2) 0.0287(11) Uani 1 1 d . . .
C2 C 0.6504(3) 0.5975(2) 0.4076(2) 0.0275(10) Uani 1 1 d . . .
C3 C 0.5867(4) 0.6184(2) 0.4485(2) 0.0287(11) Uani 1 1 d . . .
H3 H 0.6114 0.6566 0.4814 0.034 Uiso 1 1 calc R . .
C4 C 0.4877(3) 0.5853(2) 0.4430(2) 0.0287(11) Uani 1 1 d . . .
C5 C 0.4237(4) 0.6054(3) 0.4848(2) 0.0326(11) Uani 1 1 d . . .
H5 H 0.4474 0.6440 0.5176 0.039 Uiso 1 1 calc R . .
C6 C 0.3275(4) 0.5709(3) 0.4797(2) 0.0314(11) Uani 1 1 d . . .
C7 C 0.2617(4) 0.5914(3) 0.5216(2) 0.0349(12) Uani 1 1 d . . .
H7 H 0.2842 0.6303 0.5541 0.042 Uiso 1 1 calc R . .
C8 C 0.1682(4) 0.5564(3) 0.5159(2) 0.0383(12) Uani 1 1 d . . .
H8 H 0.1262 0.5707 0.5446 0.046 Uiso 1 1 calc R . .
C9 C 0.1321(4) 0.4985(3) 0.4672(2) 0.0342(12) Uani 1 1 d . . .
H9 H 0.0658 0.4748 0.4632 0.041 Uiso 1 1 calc R . .
C10 C 0.1915(4) 0.4768(3) 0.4263(2) 0.0325(11) Uani 1 1 d . . .
H10 H 0.1668 0.4376 0.3945 0.039 Uiso 1 1 calc R . .
C11 C 0.2909(4) 0.5122(2) 0.4303(2) 0.0287(11) Uani 1 1 d . . .
C12 C 0.3531(4) 0.4916(2) 0.3889(2) 0.0312(11) Uani 1 1 d . . .
H12 H 0.3289 0.4528 0.3565 0.037 Uiso 1 1 calc R . .
C13 C 0.4511(3) 0.5264(2) 0.3935(2) 0.0286(11) Uani 1 1 d . . .
C14 C 0.5146(3) 0.5062(2) 0.3519(2) 0.0291(11) Uani 1 1 d . . .
H14 H 0.4901 0.4678 0.3191 0.035 Uiso 1 1 calc R . .
C15 C 0.6123(3) 0.5398(2) 0.3567(2) 0.0273(10) Uani 1 1 d . . .
C16 C 0.6759(3) 0.5179(2) 0.3142(2) 0.0283(11) Uani 1 1 d . A .
C17 C 0.7760(3) 0.5519(2) 0.3211(2) 0.0282(11) Uani 1 1 d . . .
C18 C 0.8399(4) 0.5314(2) 0.2797(2) 0.0309(11) Uani 1 1 d . . .
H18 H 0.8135 0.4950 0.2449 0.037 Uiso 1 1 calc R . .
C19 C 0.9393(4) 0.5620(2) 0.2872(2) 0.0311(11) Uani 1 1 d . . .
C20 C 1.0064(4) 0.5398(3) 0.2464(2) 0.0346(12) Uani 1 1 d . . .
H20 H 0.9808 0.5041 0.2109 0.042 Uiso 1 1 calc R . .
C21 C 1.1057(4) 0.5689(3) 0.2579(2) 0.0354(12) Uani 1 1 d . . .
H21 H 1.1493 0.5528 0.2308 0.042 Uiso 1 1 calc R . .
C22 C 1.1450(4) 0.6230(2) 0.3097(2) 0.0327(11) Uani 1 1 d . . .
H22 H 1.2148 0.6428 0.3171 0.039 Uiso 1 1 calc R . .
C23 C 1.0848(4) 0.6467(2) 0.3488(2) 0.0319(11) Uani 1 1 d . . .
H23 H 1.1126 0.6834 0.3829 0.038 Uiso 1 1 calc R . .
C24 C 0.9796(3) 0.6176(2) 0.3400(2) 0.0272(11) Uani 1 1 d . . .
C25 C 0.9178(4) 0.6389(2) 0.3808(2) 0.0281(11) Uani 1 1 d . . .
H25 H 0.9448 0.6755 0.4153 0.034 Uiso 1 1 calc R . .
C26 C 0.8155(3) 0.6082(2) 0.3733(2) 0.0268(10) Uani 1 1 d . . .
C27 C 0.7939(4) 0.6832(3) 0.4693(2) 0.0312(11) Uani 1 1 d . A .
C28 C 0.8306(4) 0.7267(3) 0.5154(3) 0.0398(12) Uani 1 1 d . . .
C29 C 0.9324(8) 0.8765(4) 0.5281(5) 0.038(2) Uani 0.533(3) 1 d PDU A 1
H29A H 0.8737 0.9080 0.4994 0.046 Uiso 0.533(3) 1 calc PR A 1
H29B H 0.9812 0.9075 0.5647 0.046 Uiso 0.533(3) 1 calc PR A 1
C30 C 0.9957(13) 0.8472(9) 0.4812(8) 0.047(3) Uani 0.533(3) 1 d PDU A 1
H30 H 0.9477 0.8138 0.4456 0.056 Uiso 0.533(3) 1 calc PR A 1
C31 C 1.0933(7) 0.8072(6) 0.5194(6) 0.049(3) Uani 0.533(3) 1 d PDU A 1
H31A H 1.1293 0.7895 0.4865 0.073 Uiso 0.533(3) 1 calc PR A 1
H31B H 1.0739 0.7657 0.5437 0.073 Uiso 0.533(3) 1 calc PR A 1
H31C H 1.1420 0.8397 0.5537 0.073 Uiso 0.533(3) 1 calc PR A 1
C32 C 1.0265(9) 0.9137(6) 0.4421(5) 0.050(3) Uani 0.533(3) 1 d PDU A 1
H32A H 0.9610 0.9397 0.4156 0.075 Uiso 0.533(3) 1 calc PR A 1
H32B H 1.0639 0.8960 0.4099 0.075 Uiso 0.533(3) 1 calc PR A 1
H32C H 1.0740 0.9468 0.4763 0.075 Uiso 0.533(3) 1 calc PR A 1
C29' C 1.0216(7) 0.8309(6) 0.5912(5) 0.045(3) Uani 0.467(3) 1 d PDU A 2
H29C H 1.0621 0.8497 0.6382 0.054 Uiso 0.467(3) 1 calc PR A 2
H29D H 1.0669 0.7929 0.5794 0.054 Uiso 0.467(3) 1 calc PR A 2
C30' C 1.0104(10) 0.8921(6) 0.5404(6) 0.052(3) Uani 0.467(3) 1 d PDU A 2
H30' H 0.9576 0.9280 0.5481 0.062 Uiso 0.467(3) 1 calc PR A 2
C31' C 0.9722(17) 0.8689(10) 0.4665(8) 0.054(5) Uani 0.467(3) 1 d PDU A 2
H31D H 0.9652 0.9117 0.4362 0.080 Uiso 0.467(3) 1 calc PR A 2
H31E H 0.9020 0.8450 0.4566 0.080 Uiso 0.467(3) 1 calc PR A 2
H31F H 1.0240 0.8348 0.4576 0.080 Uiso 0.467(3) 1 calc PR A 2
C32' C 1.1211(9) 0.9318(6) 0.5534(6) 0.049(3) Uani 0.467(3) 1 d PDU A 2
H32D H 1.1121 0.9730 0.5210 0.073 Uiso 0.467(3) 1 calc PR A 2
H32E H 1.1738 0.8975 0.5457 0.073 Uiso 0.467(3) 1 calc PR A 2
H32F H 1.1468 0.9498 0.6016 0.073 Uiso 0.467(3) 1 calc PR A 2
C33 C 0.7706(5) 0.8486(3) 0.5976(3) 0.0626(18) Uani 1 1 d D . .
H33A H 0.8037 0.8941 0.6211 0.075 Uiso 1 1 calc R A 1
H33B H 0.7160 0.8639 0.5535 0.075 Uiso 1 1 calc R A 1
C34 C 0.7077(4) 0.8191(3) 0.6415(3) 0.0427(13) Uani 1 1 d . A .
H34 H 0.7597 0.8091 0.6889 0.051 Uiso 1 1 calc R . .
C35 C 0.6240(5) 0.8731(4) 0.6510(3) 0.077(2) Uani 1 1 d . . .
H35A H 0.6574 0.9212 0.6630 0.116 Uiso 1 1 calc R A .
H35B H 0.5972 0.8561 0.6886 0.116 Uiso 1 1 calc R . .
H35C H 0.5640 0.8765 0.6074 0.116 Uiso 1 1 calc R . .
C36 C 0.6521(4) 0.7474(3) 0.6134(3) 0.0515(15) Uani 1 1 d . . .
H36A H 0.5988 0.7557 0.5675 0.077 Uiso 1 1 calc R A .
H36B H 0.6159 0.7284 0.6457 0.077 Uiso 1 1 calc R . .
H36C H 0.7058 0.7121 0.6089 0.077 Uiso 1 1 calc R . .
C37 C 0.9664(6) 0.7738(4) 0.6580(4) 0.0337(17) Uani 0.533(3) 1 d PDU A 1
H37A H 1.0404 0.7866 0.6589 0.040 Uiso 0.533(3) 1 calc PR A 1
H37B H 0.9508 0.8027 0.6952 0.040 Uiso 0.533(3) 1 calc PR A 1
C38 C 0.9673(8) 0.6942(5) 0.6783(5) 0.033(2) Uani 0.533(3) 1 d PDU A 1
H38 H 0.8910 0.6767 0.6645 0.040 Uiso 0.533(3) 1 calc PR A 1
C39 C 1.0172(9) 0.6839(6) 0.7581(5) 0.044(3) Uani 0.533(3) 1 d PDU A 1
H39A H 1.0137 0.6323 0.7700 0.066 Uiso 0.533(3) 1 calc PR A 1
H39B H 0.9769 0.7131 0.7823 0.066 Uiso 0.533(3) 1 calc PR A 1
H39C H 1.0925 0.6999 0.7728 0.066 Uiso 0.533(3) 1 calc PR A 1
C40 C 1.0282(9) 0.6472(8) 0.6402(8) 0.039(3) Uani 0.533(3) 1 d PDU A 1
H40A H 1.0238 0.5958 0.6525 0.058 Uiso 0.533(3) 1 calc PR A 1
H40B H 1.1039 0.6623 0.6542 0.058 Uiso 0.533(3) 1 calc PR A 1
H40C H 0.9960 0.6534 0.5896 0.058 Uiso 0.533(3) 1 calc PR A 1
C37' C 0.9448(9) 0.7303(6) 0.6810(4) 0.0337(17) Uani 0.467(3) 1 d PDU A 2
H37C H 0.9385 0.7617 0.7195 0.040 Uiso 0.467(3) 1 calc PR A 2
H37D H 0.8939 0.6893 0.6768 0.040 Uiso 0.467(3) 1 calc PR A 2
C38' C 1.0589(8) 0.6982(5) 0.7040(5) 0.034(2) Uani 0.467(3) 1 d PDU A 2
H38' H 1.1110 0.7393 0.7085 0.041 Uiso 0.467(3) 1 calc PR A 2
C39' C 1.0824(10) 0.6623(6) 0.7762(5) 0.038(3) Uani 0.467(3) 1 d PDU A 2
H39D H 1.1551 0.6414 0.7904 0.056 Uiso 0.467(3) 1 calc PR A 2
H39E H 1.0297 0.6236 0.7737 0.056 Uiso 0.467(3) 1 calc PR A 2
H39F H 1.0774 0.6990 0.8104 0.056 Uiso 0.467(3) 1 calc PR A 2
C40' C 1.0765(11) 0.6439(10) 0.6512(8) 0.038(4) Uani 0.467(3) 1 d PDU A 2
H40D H 1.1494 0.6236 0.6691 0.056 Uiso 0.467(3) 1 calc PR A 2
H40E H 1.0678 0.6688 0.6067 0.056 Uiso 0.467(3) 1 calc PR A 2
H40F H 1.0236 0.6044 0.6440 0.056 Uiso 0.467(3) 1 calc PR A 2
C41 C 0.6379(4) 0.4598(3) 0.2651(2) 0.0326(11) Uani 1 1 d . . .
C42 C 0.6037(4) 0.4103(3) 0.2246(3) 0.0392(13) Uani 1 1 d . A .
C43 C 0.6002(12) 0.3581(7) 0.0809(8) 0.053(3) Uani 0.533(3) 1 d PDU A 1
H43A H 0.6713 0.3351 0.0878 0.063 Uiso 0.533(3) 1 calc PR A 1
H43B H 0.5488 0.3344 0.0397 0.063 Uiso 0.533(3) 1 calc PR A 1
C44 C 0.6098(9) 0.4381(6) 0.0617(5) 0.056(3) Uani 0.533(3) 1 d PDU A 1
H44 H 0.6625 0.4622 0.1029 0.067 Uiso 0.533(3) 1 calc PR A 1
C45 C 0.5015(9) 0.4776(7) 0.0472(6) 0.063(3) Uani 0.533(3) 1 d PDU A 1
H45A H 0.4464 0.4522 0.0100 0.095 Uiso 0.533(3) 1 calc PR A 1
H45B H 0.5085 0.5279 0.0326 0.095 Uiso 0.533(3) 1 calc PR A 1
H45C H 0.4804 0.4781 0.0898 0.095 Uiso 0.533(3) 1 calc PR A 1
C46 C 0.6521(9) 0.4460(7) 0.0003(5) 0.062(3) Uani 0.533(3) 1 d PDU A 1
H46A H 0.7218 0.4213 0.0107 0.093 Uiso 0.533(3) 1 calc PR A 1
H46B H 0.6609 0.4978 -0.0084 0.093 Uiso 0.533(3) 1 calc PR A 1
H46C H 0.6009 0.4240 -0.0413 0.093 Uiso 0.533(3) 1 calc PR A 1
C43' C 0.5736(13) 0.3296(8) 0.0868(8) 0.053(3) Uani 0.467(3) 1 d PDU A 2
H43C H 0.5335 0.2872 0.0609 0.063 Uiso 0.467(3) 1 calc PR A 2
H43D H 0.5399 0.3739 0.0610 0.063 Uiso 0.467(3) 1 calc PR A 2
C44' C 0.6907(10) 0.3251(6) 0.0833(6) 0.054(3) Uani 0.467(3) 1 d PDU A 2
H44' H 0.7312 0.2885 0.1186 0.065 Uiso 0.467(3) 1 calc PR A 2
C45' C 0.7454(10) 0.3982(6) 0.1023(6) 0.057(3) Uani 0.467(3) 1 d PDU A 2
H45D H 0.7063 0.4350 0.0687 0.086 Uiso 0.467(3) 1 calc PR A 2
H45E H 0.8197 0.3948 0.1012 0.086 Uiso 0.467(3) 1 calc PR A 2
H45F H 0.7458 0.4120 0.1494 0.086 Uiso 0.467(3) 1 calc PR A 2
C46' C 0.6927(13) 0.3005(8) 0.0115(7) 0.075(4) Uani 0.467(3) 1 d PDU A 2
H46D H 0.6577 0.2528 0.0006 0.113 Uiso 0.467(3) 1 calc PR A 2
H46E H 0.7675 0.2968 0.0116 0.113 Uiso 0.467(3) 1 calc PR A 2
H46F H 0.6541 0.3360 -0.0237 0.113 Uiso 0.467(3) 1 calc PR A 2
C47 C 0.6223(4) 0.2467(3) 0.2096(3) 0.0477(14) Uani 1 1 d . A .
H47A H 0.6104 0.2088 0.1729 0.057 Uiso 1 1 calc R . .
H47B H 0.7006 0.2569 0.2264 0.057 Uiso 1 1 calc R . .
C48 C 0.5926(4) 0.2135(3) 0.2702(3) 0.0541(16) Uani 1 1 d . . .
H48 H 0.5125 0.2079 0.2549 0.065 Uiso 1 1 calc R A .
C49 C 0.6411(5) 0.1384(3) 0.2888(4) 0.0661(18) Uani 1 1 d . A .
H49A H 0.6197 0.1072 0.2471 0.099 Uiso 1 1 calc R . .
H49B H 0.6153 0.1170 0.3251 0.099 Uiso 1 1 calc R . .
H49C H 0.7199 0.1423 0.3061 0.099 Uiso 1 1 calc R . .
C50 C 0.6245(4) 0.2619(3) 0.3351(3) 0.0527(15) Uani 1 1 d . A .
H50A H 0.7028 0.2684 0.3513 0.079 Uiso 1 1 calc R . .
H50B H 0.6017 0.2388 0.3721 0.079 Uiso 1 1 calc R . .
H50C H 0.5893 0.3095 0.3236 0.079 Uiso 1 1 calc R . .
C51 C 0.4045(4) 0.3218(3) 0.1471(4) 0.0670(19) Uani 1 1 d . A .
H51A H 0.3693 0.3429 0.1003 0.080 Uiso 1 1 calc R . .
H51B H 0.3879 0.2690 0.1438 0.080 Uiso 1 1 calc R . .
C52 C 0.3516(4) 0.3551(3) 0.1971(3) 0.0473(14) Uani 1 1 d . . .
H52 H 0.4048 0.3532 0.2451 0.057 Uiso 1 1 calc R A .
C53 C 0.3236(5) 0.4325(3) 0.1800(3) 0.0645(18) Uani 1 1 d . A .
H53A H 0.2780 0.4365 0.1312 0.097 Uiso 1 1 calc R . .
H53B H 0.3897 0.4608 0.1869 0.097 Uiso 1 1 calc R . .
H53C H 0.2845 0.4514 0.2107 0.097 Uiso 1 1 calc R . .
C54 C 0.2526(5) 0.3116(5) 0.1980(3) 0.094(3) Uani 1 1 d . A .
H54A H 0.2022 0.3083 0.1504 0.142 Uiso 1 1 calc R . .
H54B H 0.2173 0.3361 0.2282 0.142 Uiso 1 1 calc R . .
H54C H 0.2746 0.2625 0.2160 0.142 Uiso 1 1 calc R . .

loop_
_atom_site_aniso_label
_atom_site_aniso_U_11
_atom_site_aniso_U_22
_atom_site_aniso_U_33
_atom_site_aniso_U_23
_atom_site_aniso_U_13
_atom_site_aniso_U_12
Si2 0.0367(9) 0.0571(10) 0.0549(10) -0.0276(8) -0.0014(7) 0.0078(7)
C1 0.030(3) 0.030(3) 0.026(2) 0.003(2) 0.008(2) -0.001(2)
C2 0.027(2) 0.031(3) 0.024(2) 0.004(2) 0.007(2) 0.003(2)
C3 0.031(3) 0.030(3) 0.024(2) 0.002(2) 0.007(2) 0.002(2)
C4 0.025(2) 0.033(3) 0.026(2) 0.004(2) 0.006(2) 0.002(2)
C5 0.032(3) 0.040(3) 0.026(3) -0.003(2) 0.009(2) 0.002(2)
C6 0.026(3) 0.043(3) 0.026(3) 0.003(2) 0.008(2) 0.004(2)
C7 0.029(3) 0.048(3) 0.027(3) -0.002(2) 0.009(2) 0.002(2)
C8 0.031(3) 0.054(3) 0.033(3) 0.005(3) 0.014(2) 0.006(2)
C9 0.026(3) 0.040(3) 0.037(3) 0.006(2) 0.011(2) 0.000(2)
C10 0.029(3) 0.033(3) 0.036(3) 0.001(2) 0.012(2) 0.001(2)
C11 0.027(3) 0.033(3) 0.027(3) 0.007(2) 0.009(2) 0.004(2)
C12 0.030(3) 0.031(3) 0.032(3) 0.001(2) 0.009(2) -0.001(2)
C13 0.026(3) 0.035(3) 0.023(2) 0.002(2) 0.006(2) 0.005(2)
C14 0.028(3) 0.031(3) 0.027(3) -0.001(2) 0.006(2) 0.001(2)
C15 0.027(3) 0.028(2) 0.026(2) 0.001(2) 0.008(2) 0.003(2)
C16 0.027(3) 0.031(3) 0.025(2) -0.001(2) 0.005(2) 0.002(2)
C17 0.027(3) 0.029(3) 0.028(3) 0.000(2) 0.007(2) 0.000(2)
C18 0.031(3) 0.031(3) 0.030(3) -0.005(2) 0.008(2) -0.002(2)
C19 0.031(3) 0.030(3) 0.032(3) 0.004(2) 0.010(2) 0.002(2)
C20 0.036(3) 0.033(3) 0.038(3) -0.002(2) 0.016(2) 0.001(2)
C21 0.033(3) 0.036(3) 0.041(3) 0.006(2) 0.018(2) 0.006(2)
C22 0.026(3) 0.034(3) 0.037(3) 0.008(2) 0.009(2) -0.001(2)
C23 0.032(3) 0.032(3) 0.031(3) 0.006(2) 0.008(2) -0.003(2)
C24 0.029(3) 0.026(2) 0.026(2) 0.006(2) 0.008(2) 0.002(2)
C25 0.034(3) 0.024(2) 0.025(2) 0.0013(19) 0.007(2) -0.003(2)
C26 0.030(3) 0.027(2) 0.023(2) 0.0038(19) 0.007(2) 0.000(2)
C27 0.032(3) 0.030(3) 0.038(3) 0.000(2) 0.020(2) -0.001(2)
C28 0.043(3) 0.039(3) 0.047(3) -0.008(3) 0.029(3) -0.013(2)
C29 0.034(5) 0.033(5) 0.050(5) -0.010(4) 0.016(4) -0.007(4)
C30 0.048(6) 0.045(7) 0.048(7) 0.003(5) 0.016(5) -0.009(5)
C31 0.039(6) 0.051(6) 0.065(7) 0.024(5) 0.027(5) 0.007(5)
C32 0.058(7) 0.053(6) 0.044(6) 0.006(5) 0.023(5) -0.003(5)
C29' 0.053(6) 0.043(6) 0.038(5) -0.015(5) 0.013(5) -0.015(5)
C30' 0.056(6) 0.048(6) 0.048(6) -0.007(5) 0.012(5) -0.004(5)
C31' 0.072(10) 0.049(9) 0.039(8) 0.005(7) 0.017(7) -0.022(8)
C32' 0.051(7) 0.052(7) 0.040(6) 0.003(5) 0.011(5) -0.021(6)
C33 0.114(6) 0.039(3) 0.045(3) -0.004(3) 0.038(4) -0.002(3)
C34 0.041(3) 0.054(3) 0.033(3) 0.005(3) 0.011(2) 0.008(3)
C35 0.058(4) 0.109(6) 0.053(4) -0.029(4) -0.001(3) 0.035(4)
C36 0.037(3) 0.074(4) 0.043(3) -0.007(3) 0.012(2) -0.001(3)
C37 0.034(4) 0.026(4) 0.038(4) -0.002(3) 0.007(3) -0.001(3)
C38 0.033(5) 0.028(5) 0.037(4) 0.002(4) 0.008(4) -0.005(4)
C39 0.045(6) 0.043(6) 0.038(6) 0.008(5) 0.004(5) 0.000(5)
C40 0.027(7) 0.036(6) 0.050(7) -0.003(5) 0.007(6) 0.000(7)
C37' 0.034(4) 0.026(4) 0.038(4) -0.002(3) 0.007(3) -0.001(3)
C38' 0.029(5) 0.033(5) 0.038(5) -0.006(4) 0.007(4) 0.000(4)
C39' 0.033(6) 0.039(7) 0.037(6) -0.006(5) 0.006(5) 0.000(5)
C40' 0.029(8) 0.045(7) 0.039(8) -0.014(6) 0.010(7) -0.006(8)
C41 0.024(3) 0.040(3) 0.035(3) 0.000(2) 0.012(2) 0.001(2)
C42 0.026(3) 0.050(3) 0.041(3) -0.009(3) 0.009(2) -0.001(2)
C43 0.072(6) 0.047(6) 0.033(4) 0.001(5) 0.006(4) -0.001(5)
C44 0.060(6) 0.057(6) 0.047(6) -0.005(5) 0.010(5) -0.011(5)
C45 0.071(8) 0.068(8) 0.049(7) 0.002(6) 0.016(6) 0.005(6)
C46 0.053(7) 0.087(8) 0.050(7) -0.004(6) 0.019(5) -0.007(6)
C43' 0.072(6) 0.047(6) 0.033(4) 0.001(5) 0.006(4) -0.001(5)
C44' 0.075(7) 0.046(6) 0.036(5) 0.004(5) 0.011(5) 0.004(5)
C45' 0.057(8) 0.062(8) 0.048(7) -0.020(6) 0.009(6) -0.002(6)
C46' 0.113(11) 0.065(9) 0.058(8) -0.025(7) 0.039(8) -0.037(8)
C47 0.035(3) 0.051(3) 0.055(3) -0.028(3) 0.011(3) -0.001(3)
C48 0.031(3) 0.057(4) 0.074(4) -0.027(3) 0.016(3) -0.009(3)
C49 0.061(4) 0.056(4) 0.081(5) -0.026(3) 0.022(4) -0.009(3)
C50 0.041(3) 0.053(4) 0.062(4) -0.017(3) 0.014(3) 0.000(3)
C51 0.038(3) 0.057(4) 0.092(5) -0.032(4) 0.001(3) 0.001(3)
C52 0.041(3) 0.064(4) 0.035(3) -0.004(3) 0.009(2) -0.019(3)
C53 0.046(4) 0.059(4) 0.084(5) -0.009(3) 0.014(3) 0.010(3)
C54 0.062(4) 0.150(7) 0.061(4) 0.020(5) 0.004(3) -0.057(5)

loop_
_atom_type_symbol
_atom_type_description
_atom_type_scat_dispersion_real
_atom_type_scat_dispersion_imag
_atom_type_scat_source
C C 0.0033 0.0016 'International Tables Vol C Tables 4.2.6.8 and 6.1.1.4'
H H 0.0000 0.0000 'International Tables Vol C Tables 4.2.6.8 and 6.1.1.4'
Si Si 0.0817 0.0704 'International Tables Vol C Tables 4.2.6.8 and 6.1.1.4'

loop_
_geom_angle_atom_site_label_1
_geom_angle_atom_site_label_2
_geom_angle_atom_site_label_3
_geom_angle
C33 Si1 C28 116.0(3)
C33 Si1 C29 107.4(4)
C28 Si1 C29 110.1(3)
C33 Si1 C37 101.9(4)
C28 Si1 C37 107.9(3)
C29 Si1 C37 113.4(4)
C37' Si1' C29' 104.2(5)
C37' Si1' C28 113.9(4)
C29' Si1' C28 110.2(4)
C37' Si1' C33 111.2(4)
C29' Si1' C33 117.9(4)
C28 Si1' C33 100.0(3)
C43' Si2 C42 118.9(5)
C43' Si2 C51 105.1(6)
C42 Si2 C51 110.8(2)
C43' Si2 C47 102.6(6)
C42 Si2 C47 109.3(2)
C51 Si2 C47 109.6(3)
C42 Si2 C43 101.9(4)
C51 Si2 C43 114.3(5)
C47 Si2 C43 110.6(5)
C26 C1 C2 120.9(4)
C26 C1 C27 119.6(4)
C2 C1 C27 119.5(4)
C3 C2 C1 121.9(4)
C3 C2 C15 118.7(4)
C1 C2 C15 119.3(4)
C2 C3 C4 122.9(4)
C2 C3 H3 118.6
C4 C3 H3 118.6
C3 C4 C5 123.1(4)
C3 C4 C13 118.4(4)
C5 C4 C13 118.6(4)
C6 C5 C4 122.1(4)
C6 C5 H5 119.0
C4 C5 H5 119.0
C5 C6 C7 122.4(4)
C5 C6 C11 119.4(4)
C7 C6 C11 118.2(4)
C8 C7 C6 121.3(5)
C8 C7 H7 119.4
C6 C7 H7 119.4
C7 C8 C9 120.5(4)
C7 C8 H8 119.7
C9 C8 H8 119.7
C10 C9 C8 120.6(4)
C10 C9 H9 119.7
C8 C9 H9 119.7
C9 C10 C11 121.0(4)
C9 C10 H10 119.5
C11 C10 H10 119.5
C12 C11 C10 122.3(4)
C12 C11 C6 119.2(4)
C10 C11 C6 118.5(4)
C11 C12 C13 121.9(4)
C11 C12 H12 119.0
C13 C12 H12 119.0
C14 C13 C12 122.5(4)
C14 C13 C4 118.7(4)
C12 C13 C4 118.8(4)
C15 C14 C13 122.9(4)
C15 C14 H14 118.5
C13 C14 H14 118.5
C14 C15 C16 121.9(4)
C14 C15 C2 118.5(4)
C16 C15 C2 119.6(4)
C17 C16 C15 120.8(4)
C17 C16 C41 120.4(4)
C15 C16 C41 118.8(4)
C18 C17 C16 121.8(4)
C18 C17 C26 118.6(4)
C16 C17 C26 119.6(4)
C19 C18 C17 122.8(4)
C19 C18 H18 118.6
C17 C18 H18 118.6
C18 C19 C20 123.0(4)
C18 C19 C24 118.8(4)
C20 C19 C24 118.2(4)
C21 C20 C19 121.0(4)
C21 C20 H20 119.5
C19 C20 H20 119.5
C20 C21 C22 120.6(4)
C20 C21 H21 119.7
C22 C21 H21 119.7
C23 C22 C21 120.9(4)
C23 C22 H22 119.6
C21 C22 H22 119.6
C22 C23 C24 121.4(4)
C22 C23 H23 119.3
C24 C23 H23 119.3
C25 C24 C23 122.6(4)
C25 C24 C19 119.4(4)
C23 C24 C19 117.9(4)
C24 C25 C26 122.3(4)
C24 C25 H25 118.9
C26 C25 H25 118.9
C25 C26 C1 122.1(4)
C25 C26 C17 118.2(4)
C1 C26 C17 119.7(4)
C28 C27 C1 178.0(5)
C27 C28 Si1 168.4(5)
C27 C28 Si1' 172.0(5)
C30 C29 Si1 115.8(8)
C30 C29 H29A 108.3
Si1 C29 H29A 108.3
C30 C29 H29B 108.3
Si1 C29 H29B 108.3
H29A C29 H29B 107.4
C31 C30 C29 113.6(11)
C31 C30 C32 109.5(12)
C29 C30 C32 108.0(10)
C31 C30 H30 108.5
C29 C30 H30 108.5
C32 C30 H30 108.5
C30 C31 H31A 109.5
C30 C31 H31B 109.5
H31A C31 H31B 109.5
C30 C31 H31C 109.5
H31A C31 H31C 109.5
H31B C31 H31C 109.5
C30 C32 H32A 109.5
C30 C32 H32B 109.5
H32A C32 H32B 109.5
C30 C32 H32C 109.5
H32A C32 H32C 109.5
H32B C32 H32C 109.5
C30' C29' Si1' 119.0(8)
C30' C29' H29C 107.6
Si1' C29' H29C 107.6
C30' C29' H29D 107.6
Si1' C29' H29D 107.6
H29C C29' H29D 107.0
C29' C30' C31' 113.8(11)
C29' C30' C32' 110.3(9)
C31' C30' C32' 107.8(13)
C29' C30' H30' 108.3
C31' C30' H30' 108.3
C32' C30' H30' 108.3
C30' C31' H31D 109.5
C30' C31' H31E 109.5
H31D C31' H31E 109.5
C30' C31' H31F 109.5
H31D C31' H31F 109.5
H31E C31' H31F 109.5
C30' C32' H32D 109.5
C30' C32' H32E 109.5
H32D C32' H32E 109.5
C30' C32' H32F 109.5
H32D C32' H32F 109.5
H32E C32' H32F 109.5
C34 C33 Si1 128.6(4)
C34 C33 Si1' 112.9(4)
C34 C33 H33A 105.1
Si1 C33 H33A 105.1
Si1' C33 H33A 104.6
C34 C33 H33B 105.1
Si1 C33 H33B 105.1
Si1' C33 H33B 121.8
H33A C33 H33B 105.9
C33 C34 C36 112.4(4)
C33 C34 C35 112.9(5)
C36 C34 C35 109.2(5)
C33 C34 H34 107.4
C36 C34 H34 107.4
C35 C34 H34 107.4
C34 C35 H35A 109.5
C34 C35 H35B 109.5
H35A C35 H35B 109.5
C34 C35 H35C 109.5
H35A C35 H35C 109.5
H35B C35 H35C 109.5
C34 C36 H36A 109.5
C34 C36 H36B 109.5
H36A C36 H36B 109.5
C34 C36 H36C 109.5
H36A C36 H36C 109.5
H36B C36 H36C 109.5
C38 C37 Si1 119.8(6)
C38 C37 H37A 107.4
Si1 C37 H37A 107.4
C38 C37 H37B 107.4
Si1 C37 H37B 107.4
H37A C37 H37B 106.9
C37 C38 C40 111.6(9)
C37 C38 C39 111.3(7)
C40 C38 C39 109.6(9)
C37 C38 H38 108.1
C40 C38 H38 108.1
C39 C38 H38 108.1
C38 C39 H39A 109.5
C38 C39 H39B 109.5
H39A C39 H39B 109.5
C38 C39 H39C 109.5
H39A C39 H39C 109.5
H39B C39 H39C 109.5
C38 C40 H40A 109.5
C38 C40 H40B 109.5
H40A C40 H40B 109.5
C38 C40 H40C 109.5
H40A C40 H40C 109.5
H40B C40 H40C 109.5
C38' C37' Si1' 119.9(8)
C38' C37' H37C 107.3
Si1' C37' H37C 107.3
C38' C37' H37D 107.3
Si1' C37' H37D 107.3
H37C C37' H37D 106.9
C40' C38' C37' 112.6(9)
C40' C38' C39' 110.5(10)
C37' C38' C39' 109.7(8)
C40' C38' H38' 108.0
C37' C38' H38' 108.0
C39' C38' H38' 108.0
C38' C39' H39D 109.5
C38' C39' H39E 109.5
H39D C39' H39E 109.5
C38' C39' H39F 109.5
H39D C39' H39F 109.5
H39E C39' H39F 109.5
C38' C40' H40D 109.5
C38' C40' H40E 109.5
H40D C40' H40E 109.5
C38' C40' H40F 109.5
H40D C40' H40F 109.5
H40E C40' H40F 109.5
C42 C41 C16 178.1(5)
C41 C42 Si2 177.3(5)
C44 C43 Si2 120.3(10)
C44 C43 H43A 107.3
Si2 C43 H43A 107.3
C44 C43 H43B 107.3
Si2 C43 H43B 107.3
H43A C43 H43B 106.9
C46 C44 C43 112.2(10)
C46 C44 C45 110.5(9)
C43 C44 C45 110.9(10)
C46 C44 H44 107.7
C43 C44 H44 107.7
C45 C44 H44 107.7
C44' C43' Si2 119.4(10)
C44' C43' H43C 107.5
Si2 C43' H43C 107.5
C44' C43' H43D 107.5
Si2 C43' H43D 107.5
H43C C43' H43D 107.0
C45' C44' C46' 110.9(10)
C45' C44' C43' 109.6(10)
C46' C44' C43' 111.6(11)
C45' C44' H44' 108.2
C46' C44' H44' 108.2
C43' C44' H44' 108.2
C44' C45' H45D 109.5
C44' C45' H45E 109.5
H45D C45' H45E 109.5
C44' C45' H45F 109.5
H45D C45' H45F 109.5
H45E C45' H45F 109.5
C44' C46' H46D 109.5
C44' C46' H46E 109.5
H46D C46' H46E 109.5
C44' C46' H46F 109.5
H46D C46' H46F 109.5
H46E C46' H46F 109.5
C48 C47 Si2 119.8(4)
C48 C47 H47A 107.4
Si2 C47 H47A 107.4
C48 C47 H47B 107.4
Si2 C47 H47B 107.4
H47A C47 H47B 106.9
C49 C48 C47 111.8(5)
C49 C48 C50 109.7(5)
C47 C48 C50 112.7(5)
C49 C48 H48 107.5
C47 C48 H48 107.5
C50 C48 H48 107.5
C48 C49 H49A 109.5
C48 C49 H49B 109.5
H49A C49 H49B 109.5
C48 C49 H49C 109.5
H49A C49 H49C 109.5
H49B C49 H49C 109.5
C48 C50 H50A 109.5
C48 C50 H50B 109.5
H50A C50 H50B 109.5
C48 C50 H50C 109.5
H50A C50 H50C 109.5
H50B C50 H50C 109.5
C52 C51 Si2 118.7(4)
C52 C51 H51A 107.6
Si2 C51 H51A 107.6
C52 C51 H51B 107.6
Si2 C51 H51B 107.6
H51A C51 H51B 107.1
C53 C52 C51 111.3(5)
C53 C52 C54 110.8(6)
C51 C52 C54 111.2(5)
C53 C52 H52 107.8
C51 C52 H52 107.8
C54 C52 H52 107.8
C52 C53 H53A 109.5
C52 C53 H53B 109.5
H53A C53 H53B 109.5
C52 C53 H53C 109.5
H53A C53 H53C 109.5
H53B C53 H53C 109.5
C52 C54 H54A 109.5
C52 C54 H54B 109.5
H54A C54 H54B 109.5
C52 C54 H54C 109.5
H54A C54 H54C 109.5
H54B C54 H54C 109.5

loop_
_geom_bond_atom_site_label_1
_geom_bond_atom_site_label_2
_geom_bond_distance
Si1 C33 1.751(5)
Si1 C28 1.818(6)
Si1 C29 1.876(6)
Si1 C37 1.880(6)
Si1' C37' 1.880(6)
Si1' C29' 1.885(6)
Si1' C28 1.938(6)
Si1' C33 2.012(5)
Si2 C43' 1.709(16)
Si2 C42 1.841(5)
Si2 C51 1.864(6)
Si2 C47 1.877(6)
Si2 C43 2.063(14)
C1 C26 1.416(6)
C1 C2 1.423(6)
C1 C27 1.428(6)
C2 C3 1.395(6)
C2 C15 1.450(6)
C3 C4 1.402(6)
C3 H3 0.9500
C4 C5 1.409(6)
C4 C13 1.446(6)
C5 C6 1.383(6)
C5 H5 0.9500
C6 C7 1.430(6)
C6 C11 1.442(6)
C7 C8 1.353(7)
C7 H7 0.9500
C8 C9 1.422(7)
C8 H8 0.9500
C9 C10 1.356(6)
C9 H9 0.9500
C10 C11 1.431(6)
C10 H10 0.9500
C11 C12 1.387(6)
C12 C13 1.408(6)
C12 H12 0.9500
C13 C14 1.401(6)
C14 C15 1.393(6)
C14 H14 0.9500
C15 C16 1.425(6)
C16 C17 1.414(6)
C16 C41 1.433(6)
C17 C18 1.404(6)
C17 C26 1.449(6)
C18 C19 1.379(6)
C18 H18 0.9500
C19 C20 1.436(6)
C19 C24 1.448(6)
C20 C21 1.354(6)
C20 H20 0.9500
C21 C22 1.415(6)
C21 H21 0.9500
C22 C23 1.348(6)
C22 H22 0.9500
C23 C24 1.432(6)
C23 H23 0.9500
C24 C25 1.378(6)
C25 C26 1.414(6)
C25 H25 0.9500
C27 C28 1.205(6)
C29 C30 1.534(18)
C29 H29A 0.9900
C29 H29B 0.9900
C30 C31 1.464(15)
C30 C32 1.570(16)
C30 H30 1.0000
C31 H31A 0.9800
C31 H31B 0.9800
C31 H31C 0.9800
C32 H32A 0.9800
C32 H32B 0.9800
C32 H32C 0.9800
C29' C30' 1.494(14)
C29' H29C 0.9900
C29' H29D 0.9900
C30' C31' 1.477(18)
C30' C32' 1.567(15)
C30' H30' 1.0000
C31' H31D 0.9800
C31' H31E 0.9800
C31' H31F 0.9800
C32' H32D 0.9800
C32' H32E 0.9800
C32' H32F 0.9800
C33 C34 1.485(7)
C33 H33A 0.9900
C33 H33B 0.9900
C34 C36 1.524(8)
C34 C35 1.530(7)
C34 H34 1.0000
C35 H35A 0.9800
C35 H35B 0.9800
C35 H35C 0.9800
C36 H36A 0.9800
C36 H36B 0.9800
C36 H36C 0.9800
C37 C38 1.515(11)
C37 H37A 0.9900
C37 H37B 0.9900
C38 C40 1.532(14)
C38 C39 1.546(12)
C38 H38 1.0000
C39 H39A 0.9800
C39 H39B 0.9800
C39 H39C 0.9800
C40 H40A 0.9800
C40 H40B 0.9800
C40 H40C 0.9800
C37' C38' 1.534(13)
C37' H37C 0.9900
C37' H37D 0.9900
C38' C40' 1.525(15)
C38' C39' 1.536(13)
C38' H38' 1.0000
C39' H39D 0.9800
C39' H39E 0.9800
C39' H39F 0.9800
C40' H40D 0.9800
C40' H40E 0.9800
C40' H40F 0.9800
C41 C42 1.209(6)
C43 C44 1.532(15)
C43 H43A 0.9900
C43 H43B 0.9900
C44 C46 1.511(13)
C44 C45 1.535(14)
C44 H44 1.0000
C45 H45A 0.9800
C45 H45B 0.9800
C45 H45C 0.9800
C46 H46A 0.9800
C46 H46B 0.9800
C46 H46C 0.9800
C43' C44' 1.557(19)
C43' H43C 0.9900
C43' H43D 0.9900
C44' C45' 1.510(15)
C44' C46' 1.522(15)
C44' H44' 1.0000
C45' H45D 0.9800
C45' H45E 0.9800
C45' H45F 0.9800
C46' H46D 0.9800
C46' H46E 0.9800
C46' H46F 0.9800
C47 C48 1.518(8)
C47 H47A 0.9900
C47 H47B 0.9900
C48 C49 1.513(8)
C48 C50 1.526(7)
C48 H48 1.0000
C49 H49A 0.9800
C49 H49B 0.9800
C49 H49C 0.9800
C50 H50A 0.9800
C50 H50B 0.9800
C50 H50C 0.9800
C51 C52 1.516(8)
C51 H51A 0.9900
C51 H51B 0.9900
C52 C53 1.479(8)
C52 C54 1.525(8)
C52 H52 1.0000
C53 H53A 0.9800
C53 H53B 0.9800
C53 H53C 0.9800
C54 H54A 0.9800
C54 H54B 0.9800
C54 H54C 0.9800

loop_
_geom_torsion_atom_site_label_1
_geom_torsion_atom_site_label_2
_geom_torsion_atom_site_label_3
_geom_torsion_atom_site_label_4
_geom_torsion
C26 C1 C2 C3 -179.3(4)
C27 C1 C2 C3 2.3(7)
C26 C1 C2 C15 2.5(6)
C27 C1 C2 C15 -175.8(4)
C1 C2 C3 C4 -177.4(4)
C15 C2 C3 C4 0.8(6)
C2 C3 C4 C5 179.1(4)
C2 C3 C4 C13 0.9(6)
C3 C4 C5 C6 -178.4(4)
C13 C4 C5 C6 -0.2(7)
C4 C5 C6 C7 -179.5(4)
C4 C5 C6 C11 0.1(7)
C5 C6 C7 C8 -179.7(4)
C11 C6 C7 C8 0.7(7)
C6 C7 C8 C9 -0.7(7)
C7 C8 C9 C10 0.8(7)
C8 C9 C10 C11 -0.9(7)
C9 C10 C11 C12 -179.6(4)
C9 C10 C11 C6 0.9(6)
C5 C6 C11 C12 0.0(6)
C7 C6 C11 C12 179.7(4)
C5 C6 C11 C10 179.6(4)
C7 C6 C11 C10 -0.8(6)
C10 C11 C12 C13 -179.7(4)
C6 C11 C12 C13 -0.2(6)
C11 C12 C13 C14 -179.9(4)
C11 C12 C13 C4 0.1(6)
C3 C4 C13 C14 -1.6(6)
C5 C4 C13 C14 -179.9(4)
C3 C4 C13 C12 178.4(4)
C5 C4 C13 C12 0.1(6)
C12 C13 C14 C15 -179.3(4)
C4 C13 C14 C15 0.7(6)
C13 C14 C15 C16 179.6(4)
C13 C14 C15 C2 0.9(6)
C3 C2 C15 C14 -1.7(6)
C1 C2 C15 C14 176.5(4)
C3 C2 C15 C16 179.7(4)
C1 C2 C15 C16 -2.1(6)
C14 C15 C16 C17 -178.5(4)
C2 C15 C16 C17 0.1(6)
C14 C15 C16 C41 0.2(6)
C2 C15 C16 C41 178.8(4)
C15 C16 C17 C18 -179.8(4)
C41 C16 C17 C18 1.5(7)
C15 C16 C17 C26 1.6(6)
C41 C16 C17 C26 -177.2(4)
C16 C17 C18 C19 -177.7(4)
C26 C17 C18 C19 1.0(7)
C17 C18 C19 C20 178.1(4)
C17 C18 C19 C24 -0.2(7)
C18 C19 C20 C21 -176.9(4)
C24 C19 C20 C21 1.4(7)
C19 C20 C21 C22 -1.1(7)
C20 C21 C22 C23 0.0(7)
C21 C22 C23 C24 0.7(7)
C22 C23 C24 C25 177.6(4)
C22 C23 C24 C19 -0.3(6)
C18 C19 C24 C25 -0.4(6)
C20 C19 C24 C25 -178.7(4)
C18 C19 C24 C23 177.7(4)
C20 C19 C24 C23 -0.7(6)
C23 C24 C25 C26 -177.8(4)
C19 C24 C25 C26 0.1(6)
C24 C25 C26 C1 179.3(4)
C24 C25 C26 C17 0.7(6)
C2 C1 C26 C25 -179.5(4)
C27 C1 C26 C25 -1.2(6)
C2 C1 C26 C17 -0.9(6)
C27 C1 C26 C17 177.5(4)
C18 C17 C26 C25 -1.2(6)
C16 C17 C26 C25 177.5(4)
C18 C17 C26 C1 -179.9(4)
C16 C17 C26 C1 -1.2(6)
C33 Si1 C28 C27 71(2)
C29 Si1 C28 C27 -52(2)
C37 Si1 C28 C27 -176(2)
C33 Si1 C28 Si1' -106.4(4)
C29 Si1 C28 Si1' 131.4(5)
C37 Si1 C28 Si1' 7.2(4)
C37' Si1' C28 Si1 168.3(6)
C29' Si1' C28 Si1 -75.2(5)
C33 Si1' C28 Si1 49.6(3)
C33 Si1 C29 C30 -161.0(8)
C28 Si1 C29 C30 -33.8(10)
C37 Si1 C29 C30 87.2(9)
Si1 C29 C30 C31 -65.5(14)
Si1 C29 C30 C32 172.8(8)
C37' Si1' C29' C30' -166.2(9)
C28 Si1' C29' C30' 71.3(9)
C33 Si1' C29' C30' -42.5(10)
Si1' C29' C30' C31' -69.7(15)
Si1' C29' C30' C32' 169.0(8)
C28 Si1 C33 C34 64.5(6)
C29 Si1 C33 C34 -171.9(6)
C37 Si1 C33 C34 -52.4(6)
C28 Si1 C33 Si1' 98.0(5)
C29 Si1 C33 Si1' -138.4(6)
C37 Si1 C33 Si1' -18.9(4)
C37' Si1' C33 C34 -26.5(6)
C29' Si1' C33 C34 -146.6(5)
C28 Si1' C33 C34 94.1(4)
C37' Si1' C33 Si1 -178.5(7)
C29' Si1' C33 Si1 61.3(6)
C28 Si1' C33 Si1 -58.0(4)
Si1 C33 C34 C36 -54.8(7)
Si1' C33 C34 C36 -65.5(5)
Si1 C33 C34 C35 -178.7(5)
Si1' C33 C34 C35 170.5(4)
C33 Si1 C37 C38 103.0(8)
C28 Si1 C37 C38 -19.6(8)
C29 Si1 C37 C38 -141.8(7)
Si1 C37 C38 C40 77.5(10)
Si1 C37 C38 C39 -159.7(7)
C29' Si1' C37' C38' -31.9(10)
C28 Si1' C37' C38' 88.1(9)
C33 Si1' C37' C38' -159.9(8)
Si1' C37' C38' C40' -61.7(14)
Si1' C37' C38' C39' 174.8(8)
C43' Si2 C43 C44 150(4)
C42 Si2 C43 C44 -29.8(11)
C51 Si2 C43 C44 89.8(10)
C47 Si2 C43 C44 -146.0(9)
Si2 C43 C44 C46 176.4(8)
Si2 C43 C44 C45 -59.4(12)
C42 Si2 C43' C44' 64.3(12)
C51 Si2 C43' C44' -171.0(9)
C47 Si2 C43' C44' -56.4(11)
C43 Si2 C43' C44' 64(3)
Si2 C43' C44' C45' -74.2(13)
Si2 C43' C44' C46' 162.5(10)
C43' Si2 C47 C48 -159.2(6)
C42 Si2 C47 C48 73.7(4)
C51 Si2 C47 C48 -47.9(5)
C43 Si2 C47 C48 -174.9(5)
Si2 C47 C48 C49 169.3(4)
Si2 C47 C48 C50 -66.7(5)
C43' Si2 C51 C52 -151.8(7)
C42 Si2 C51 C52 -22.2(6)
C47 Si2 C51 C52 98.5(5)
C43 Si2 C51 C52 -136.6(6)
Si2 C51 C52 C53 86.1(6)
Si2 C51 C52 C54 -149.8(5)
